data_4003543
loop_
_publ_author_name
'Krause, Simon'
'Reuter, Florian S.'
'Ehrling, Sebastian'
'Bon, Volodymyr'
'Senkovska, Irena'
'Kaskel, Stefan'
'Brunner, Eike'

_publ_section_title
;
 Impact of Defects and Crystal Size on Negative Gas Adsorption in DUT-49
 Analyzed by In Situ 129Xe NMR Spectroscopy
;
_journal_name_full 'Chemistry of Materials'
_journal_paper_doi 10.1021/acs.chemmater.0c01059
_journal_year 2020
_chemical_formula_sum 'C32 H26 Cu2 N2 O10'
_chemical_formula_weight 725.63
_space_group_crystal_system trigonal
_space_group_IT_number 164
_space_group_name_Hall '-P 3 2"'
_space_group_name_H-M_alt 'P -3 m 1'
_atom_sites_solution_hydrogens geom
_audit_creation_method SHELXL-2018/3
_cell_angle_alpha 90
_cell_angle_beta 90
_cell_angle_gamma 120
_cell_formula_units_Z 3
_cell_length_a 23.515(3)
_cell_length_b 23.515(3)
_cell_length_c 11.052(2)
_cell_measurement_reflns_used 573
_cell_measurement_temperature 296(2)
_cell_measurement_theta_max 25.83
_cell_measurement_theta_min 3.85
_cell_volume 5292.5(14)
_computing_cell_refinement 'XDSAPP 2.0 Sparta et al., 2016'
_computing_data_collection 'marCCD 1994-2002'
_computing_data_reduction 'XDSAPP 2.0 Sparta et al., 2016'
_computing_structure_refinement 'SHELXL-2018/3 (Sheldrick, 2018)'
_computing_structure_solution 'SHELXT 2018/2 (Sheldrick, 2018)'
_diffrn_ambient_temperature 296(2)
_diffrn_measured_fraction_theta_full 0.999
_diffrn_measured_fraction_theta_max 0.970
_diffrn_measurement_device_type 'MX-225 CCD'
_diffrn_measurement_method '\D\f scans'
_diffrn_radiation_monochromator 'Si 111'
_diffrn_radiation_type synchrotron
_diffrn_radiation_wavelength 0.88561
_diffrn_reflns_av_R_equivalents 0.0854
_diffrn_reflns_av_unetI/netI 0.0413
_diffrn_reflns_Laue_measured_fraction_full 0.999
_diffrn_reflns_Laue_measured_fraction_max 0.970
_diffrn_reflns_limit_h_max 30
_diffrn_reflns_limit_h_min -30
_diffrn_reflns_limit_k_max 30
_diffrn_reflns_limit_k_min -30
_diffrn_reflns_limit_l_max 13
_diffrn_reflns_limit_l_min -13
_diffrn_reflns_number 41015
_diffrn_reflns_point_group_measured_fraction_full 0.999
_diffrn_reflns_point_group_measured_fraction_max 0.970
_diffrn_reflns_theta_full 32.098
_diffrn_reflns_theta_max 35.098
_diffrn_reflns_theta_min 1.246
_diffrn_source synchrotron
_diffrn_source_type 'BESSY BL MX-14.2'
_exptl_absorpt_coefficient_mu 1.139
_exptl_crystal_colour blue
_exptl_crystal_density_diffrn 0.683
_exptl_crystal_description block
_exptl_crystal_F_000 1110
_exptl_crystal_size_max 0.140
_exptl_crystal_size_mid 0.120
_exptl_crystal_size_min 0.080
_refine_diff_density_max 1.287
_refine_diff_density_min -1.551
_refine_diff_density_rms 0.148
_refine_ls_extinction_method none
_refine_ls_goodness_of_fit_ref 1.273
_refine_ls_hydrogen_treatment constr
_refine_ls_matrix_type full
_refine_ls_number_parameters 112
_refine_ls_number_reflns 4222
_refine_ls_number_restraints 0
_refine_ls_restrained_S_all 1.273
_refine_ls_R_factor_all 0.1120
_refine_ls_R_factor_gt 0.1039
_refine_ls_shift/su_max 0.001
_refine_ls_shift/su_mean 0.000
_refine_ls_structure_factor_coef Fsqd
_refine_ls_weighting_details 'w=1/[\s^2^(Fo^2^)+(0.2500P)^2^] where P=(Fo^2^+2Fc^2^)/3'
_refine_ls_weighting_scheme calc
_refine_ls_wR_factor_gt 0.3214
_refine_ls_wR_factor_ref 0.3435
_reflns_Friedel_coverage 0.000
_reflns_number_gt 3530
_reflns_number_total 4222
_reflns_threshold_expression 'I > 2\s(I)'
_cod_data_source_file cm0c01059_si_002.cif
_cod_data_source_block p3m1_sq
_cod_original_cell_volume 5292.5(18)
_cod_database_code 4003543
_shelx_shelxl_version_number 2018/3
_shelx_space_group_comment
;
The symmetry employed for this shelxl refinement is uniquely defined
by the following loop, which should always be used as a source of
symmetry information in preference to the above space-group names.
They are only intended as comments.
;
_shelx_estimated_absorpt_t_min 0.857
_shelx_estimated_absorpt_t_max 0.914

loop_
_space_group_symop_operation_xyz
'x, y, z'
'-y, x-y, z'
'-x+y, -x, z'
'y, x, -z'
'x-y, -y, -z'
'-x, -x+y, -z'
'-x, -y, -z'
'y, -x+y, -z'
'x-y, x, -z'
'-y, -x, z'
'-x+y, y, z'
'x, x-y, z'

loop_
_atom_site_label
_atom_site_type_symbol
_atom_site_fract_x
_atom_site_fract_y
_atom_site_fract_z
_atom_site_U_iso_or_equiv
_atom_site_adp_type
_atom_site_occupancy
_atom_site_site_symmetry_order
_atom_site_calc_flag
_atom_site_refinement_flags_posn
_atom_site_refinement_flags_adp
_atom_site_refinement_flags_occupancy
_atom_site_disorder_assembly
_atom_site_disorder_group
Cu1 Cu 0.47360(2) 0.94721(2) 0.43213(5) 0.0580(3) Uani 1 2 d S T P . .
O1 O 0.51706(15) 0.91601(13) 0.5435(3) 0.0791(8) Uani 1 1 d . . . . .
O2 O 0.56077(16) 1.00495(13) 0.6607(3) 0.0814(8) Uani 1 1 d . . . . .
O3 O 0.43224(12) 0.8645(2) 0.3064(6) 0.1075(17) Uani 1 2 d S T P . .
H3O H 0.411517 0.823034 0.341814 0.129 Uiso 1 2 calc R U P . .
N1 N 0.6529(4) 0.8264(2) 0.9233(7) 0.150(4) Uani 1 2 d S T P . .
H1 H 0.677765 0.838883 0.986182 0.180 Uiso 1 2 calc R U P . .
C1 C 0.55025(19) 0.94857(16) 0.6335(3) 0.0718(9) Uani 1 1 d . . . . .
C2 C 0.5777(2) 0.91776(17) 0.7126(4) 0.0804(10) Uani 1 1 d . . . . .
C3 C 0.6156(3) 0.9516(2) 0.8147(6) 0.1133(19) Uani 1 1 d . . . . .
H3 H 0.622292 0.993248 0.831897 0.136 Uiso 1 1 calc R U . . .
C4 C 0.6420(4) 0.9257(3) 0.8873(6) 0.135(3) Uani 1 1 d . . . . .
H4 H 0.668230 0.949745 0.952204 0.162 Uiso 1 1 calc R U . . .
C5 C 0.6298(3) 0.8626(3) 0.8649(5) 0.1099(19) Uani 1 1 d . . . . .
C6 C 0.5948(3) 0.82836(19) 0.7609(5) 0.0911(14) Uani 1 1 d . . . . .
C7 C 0.5680(2) 0.85573(17) 0.6869(4) 0.0769(11) Uani 1 1 d . . . . .
H7 H 0.543478 0.832778 0.619673 0.092 Uiso 1 1 calc R U . . .
C8 C 0.4326(4) 0.8652(8) 0.2085(15) 0.271(11) Uani 1 2 d S T P . .
H8A H 0.479533 0.894314 0.199453 0.325 Uiso 0.5 1 calc R U P . .
H8B H 0.414781 0.894314 0.199453 0.325 Uiso 0.5 1 calc R U P . .
C9 C 0.4229(4) 0.8457(8) 0.1091(13) 0.293(12) Uani 1 2 d S T P . .
H9A H 0.441094 0.882189 0.054073 0.440 Uiso 1 2 calc R U P . .
H9B H 0.443078 0.819489 0.095816 0.440 Uiso 0.5 1 calc R U P . .
H9C H 0.376411 0.819489 0.095816 0.440 Uiso 0.5 1 calc R U P . .

loop_
_atom_site_aniso_label
_atom_site_aniso_U_11
_atom_site_aniso_U_22
_atom_site_aniso_U_33
_atom_site_aniso_U_23
_atom_site_aniso_U_13
_atom_site_aniso_U_12
Cu1 0.0524(4) 0.0239(4) 0.0880(5) -0.01117(17) -0.00559(9) 0.01195(19)
O1 0.092(2) 0.0466(13) 0.1091(18) -0.0130(11) -0.0204(14) 0.0424(13)
O2 0.099(2) 0.0438(12) 0.1066(18) -0.0140(11) -0.0222(15) 0.0397(13)
O3 0.116(3) 0.054(2) 0.132(4) -0.039(3) -0.0196(13) 0.0272(12)
N1 0.223(10) 0.108(3) 0.156(6) -0.057(3) -0.114(7) 0.111(5)
C1 0.074(2) 0.0462(17) 0.099(2) -0.0021(15) -0.0025(17) 0.0330(17)
C2 0.088(3) 0.0526(19) 0.106(3) -0.0126(17) -0.018(2) 0.0395(18)
C3 0.152(5) 0.066(3) 0.136(4) -0.032(2) -0.044(3) 0.066(3)
C4 0.188(7) 0.097(4) 0.148(5) -0.060(3) -0.090(5) 0.092(4)
C5 0.147(5) 0.079(3) 0.120(3) -0.026(2) -0.057(3) 0.068(3)
C6 0.113(4) 0.061(2) 0.110(3) -0.0247(19) -0.039(2) 0.052(3)
C7 0.089(3) 0.0498(18) 0.094(2) -0.0103(15) -0.0203(18) 0.037(2)
C8 0.37(2) 0.188(15) 0.192(14) -0.112(12) -0.056(6) 0.094(7)
C9 0.47(3) 0.175(14) 0.133(9) -0.045(10) -0.023(5) 0.088(7)

loop_
_atom_type_symbol
_atom_type_description
_atom_type_scat_dispersion_real
_atom_type_scat_dispersion_imag
_atom_type_scat_source
C C 0.0060 0.0030 'International Tables Vol C Tables 4.2.6.8 and 6.1.1.4'
H H 0.0000 0.0000 'International Tables Vol C Tables 4.2.6.8 and 6.1.1.4'
N N 0.0100 0.0050 'International Tables Vol C Tables 4.2.6.8 and 6.1.1.4'
O O 0.0180 0.0100 'International Tables Vol C Tables 4.2.6.8 and 6.1.1.4'
Cu Cu 0.1640 1.8640 'International Tables Vol C Tables 4.2.6.8 and 6.1.1.4'

loop_
_geom_angle_atom_site_label_1
_geom_angle_atom_site_label_2
_geom_angle_atom_site_label_3
_geom_angle
_geom_angle_site_symmetry_1
_geom_angle_site_symmetry_3
_geom_angle_publ_flag
O1 Cu1 O1 90.15(19) . 11 ?
O1 Cu1 O2 89.67(14) . 5_676 ?
O1 Cu1 O2 168.42(12) 11 5_676 ?
O1 Cu1 O2 168.42(12) . 7_676 ?
O1 Cu1 O2 89.66(14) 11 7_676 ?
O2 Cu1 O2 88.2(2) 5_676 7_676 ?
O1 Cu1 O3 98.58(16) . . ?
O1 Cu1 O3 98.58(16) 11 . ?
O2 Cu1 O3 92.89(15) 5_676 . ?
O2 Cu1 O3 92.89(15) 7_676 . ?
O1 Cu1 Cu1 84.64(8) . 7_676 ?
O1 Cu1 Cu1 84.64(8) 11 7_676 ?
O2 Cu1 Cu1 83.82(8) 5_676 7_676 ?
O2 Cu1 Cu1 83.82(8) 7_676 7_676 ?
O3 Cu1 Cu1 175.40(17) . 7_676 ?
C1 O1 Cu1 123.3(2) . . ?
C1 O2 Cu1 123.9(3) . 7_676 ?
C8 O3 Cu1 128.7(9) . . ?
C5 N1 C5 109.1(5) . 12_565 ?
O2 C1 O1 124.4(4) . . ?
O2 C1 C2 118.2(3) . . ?
O1 C1 C2 117.4(3) . . ?
C7 C2 C3 118.8(4) . . ?
C7 C2 C1 120.9(3) . . ?
C3 C2 C1 120.3(4) . . ?
C4 C3 C2 122.0(4) . . ?
C3 C4 C5 119.1(4) . . ?
N1 C5 C4 130.1(5) . . ?
N1 C5 C6 109.2(4) . . ?
C4 C5 C6 120.4(4) . . ?
C7 C6 C5 119.5(4) . . ?
C7 C6 C6 134.3(2) . 12_565 ?
C5 C6 C6 106.2(3) . 12_565 ?
C6 C7 C2 119.9(4) . . ?
O3 C8 C9 159(2) . . ?

loop_
_geom_bond_atom_site_label_1
_geom_bond_atom_site_label_2
_geom_bond_distance
_geom_bond_site_symmetry_2
_geom_bond_publ_flag
Cu1 O1 1.961(3) . ?
Cu1 O1 1.961(3) 11 ?
Cu1 O2 1.970(3) 5_676 ?
Cu1 O2 1.970(3) 7_676 ?
Cu1 O3 2.184(5) . ?
Cu1 Cu1 2.6219(10) 7_676 ?
O1 C1 1.260(5) . ?
O2 C1 1.257(4) . ?
O3 C8 1.083(16) . ?
N1 C5 1.376(6) . ?
N1 C5 1.376(6) 12_565 ?
C1 C2 1.475(5) . ?
C2 C7 1.389(5) . ?
C2 C3 1.411(6) . ?
C3 C4 1.333(8) . ?
C4 C5 1.387(7) . ?
C5 C6 1.409(6) . ?
C6 C7 1.372(6) . ?
C6 C6 1.457(8) 12_565 ?
C8 C9 1.167(17) . ?
